data_7051165
loop_
_publ_author_name
'Marek Necas'
'Mark R. St J. Foreman'
'Jarom\'ir Marek'
'J. Derek Woollins'
'Josef Novosad'

_publ_section_title
;
 New mixed-donor unsymmetrical P--N--P ligands and their palladium(II)
 complexes
;
_journal_issue 10
_journal_name_full 'New J. Chem.'
_journal_page_first 1256
_journal_page_last 1263
_journal_paper_doi 10.1039/b103501k
_journal_volume 25
_journal_year 2001
_chemical_formula_moiety (PhO)2P(O)-NH-P(S)(OPh)2
_chemical_formula_sum 'C24 H21 N O5 P2 S'
_chemical_formula_weight 497.42
_chemical_name_systematic
; 
? 
;
_space_group_IT_number 9
_symmetry_cell_setting monoclinic
_symmetry_space_group_name_Hall 'C -2yc'
_symmetry_space_group_name_H-M 'C 1 c 1'
_atom_sites_solution_hydrogens geom
_atom_sites_solution_primary direct
_atom_sites_solution_secondary difmap
_audit_creation_method SHELXL-97
_cell_angle_alpha 90.00
_cell_angle_beta 98.22(3)
_cell_angle_gamma 90.00
_cell_formula_units_Z 4
_cell_length_a 10.829(2)
_cell_length_b 22.400(4)
_cell_length_c 10.007(2)
_cell_measurement_temperature 130(2)
_cell_volume 2402.5(8)
_computing_structure_refinement 'SHELXL-97 (Sheldrick, 1997)'
_computing_structure_solution 'SHELXS-97 (Sheldrick, 1990)'
_diffrn_ambient_temperature 293(2)
_diffrn_measured_fraction_theta_full 0.499
_diffrn_measured_fraction_theta_max 0.499
_diffrn_radiation_monochromator graphite
_diffrn_radiation_source 'fine-focus sealed tube'
_diffrn_radiation_type MoK\a
_diffrn_radiation_wavelength 0.71073
_diffrn_reflns_av_R_equivalents 0.0000
_diffrn_reflns_av_sigmaI/netI 0.0467
_diffrn_reflns_limit_h_max 12
_diffrn_reflns_limit_h_min -12
_diffrn_reflns_limit_k_max 0
_diffrn_reflns_limit_k_min -26
_diffrn_reflns_limit_l_max 0
_diffrn_reflns_limit_l_min -11
_diffrn_reflns_number 2253
_diffrn_reflns_theta_full 25.05
_diffrn_reflns_theta_max 25.05
_diffrn_reflns_theta_min 3.80
_exptl_absorpt_coefficient_mu 0.304
_exptl_crystal_density_diffrn 1.375
_exptl_crystal_density_method 'not measured'
_exptl_crystal_F_000 1032
_refine_diff_density_max 0.387
_refine_diff_density_min -0.403
_refine_diff_density_rms 0.063
_refine_ls_abs_structure_details 'Flack H D (1983), Acta Cryst. A39, 876-881'
_refine_ls_abs_structure_Flack -0.01(9)
_refine_ls_extinction_method none
_refine_ls_goodness_of_fit_ref 1.040
_refine_ls_hydrogen_treatment mixed
_refine_ls_matrix_type full
_refine_ls_number_parameters 301
_refine_ls_number_reflns 2253
_refine_ls_number_restraints 2
_refine_ls_restrained_S_all 1.039
_refine_ls_R_factor_all 0.0441
_refine_ls_R_factor_gt 0.0332
_refine_ls_shift/su_max 0.005
_refine_ls_shift/su_mean 0.000
_refine_ls_structure_factor_coef Fsqd
_refine_ls_weighting_details 'w=1/[\s^2^(Fo^2^)+(0.0606P)^2^+0.0000P] where P=(Fo^2^+2Fc^2^)/3'
_refine_ls_weighting_scheme calc
_refine_ls_wR_factor_gt 0.0853
_refine_ls_wR_factor_ref 0.0890
_reflns_number_gt 1999
_reflns_number_total 2253
_reflns_threshold_expression >2sigma(I)
_cod_data_source_file b103501k.txt
_cod_data_source_block 14.cif
_cod_depositor_comments
;
The following automatic conversions were performed:
'_symmetry_cell_setting' value 'Monoclinic' changed to 'monoclinic'
according to '/home/saulius/struct/CIF-dictionaries/cif_core.dic'
dictionary named 'cif_core.dic' version 2.4.1 from 2010-06-29.

Automatic conversion script
Id: cif_fix_enum 1527 2010-12-29 10:47:43Z saulius 

The following automatic conversions were performed:

'_refine_ls_weighting_scheme' value 'calc
w=1/[\s^2^(Fo^2^)+(0.0606P)^2^+0.0000P] where P=(Fo^2^+2Fc^2^)/3' was
changed to 'calc'. New tag '_refine_ls_weighting_details' was
created. The value of the new tag was set to
'w=1/[\s^2^(Fo^2^)+(0.0606P)^2^+0.0000P] where P=(Fo^2^+2Fc^2^)/3'.

Automatic conversion script
Id: cif_fix_values 3143 2015-03-26 13:38:13Z robertas 
;
_cod_original_sg_symbol_H-M Cc
_cod_database_code 7051165

loop_
_symmetry_equiv_pos_as_xyz
'x, y, z'
'x, -y, z+1/2'
'x+1/2, y+1/2, z'
'x+1/2, -y+1/2, z+1/2'

loop_
_atom_site_label
_atom_site_type_symbol
_atom_site_fract_x
_atom_site_fract_y
_atom_site_fract_z
_atom_site_U_iso_or_equiv
_atom_site_adp_type
_atom_site_occupancy
_atom_site_calc_flag
_atom_site_refinement_flags
_atom_site_disorder_assembly
_atom_site_disorder_group
C15 C 0.5652(5) 0.6896(2) 1.3894(5) 0.0406(12) Uani 1 d . . .
H15 H 0.6031 0.7237 1.4294 0.049 Uiso 1 d R . .
C14 C 0.4388(4) 0.68122(18) 1.3836(4) 0.0284(9) Uani 1 d . . .
H14 H 0.3906 0.7086 1.4231 0.034 Uiso 1 d R . .
C16 C 0.6376(4) 0.6480(2) 1.3352(5) 0.0353(10) Uani 1 d . . .
H16 H 0.7231 0.6533 1.3389 0.042 Uiso 1 d R . .
C13 C 0.3857(3) 0.63099(16) 1.3206(4) 0.0188(8) Uani 1 d . . .
C17 C 0.5825(4) 0.5982(2) 1.2725(5) 0.0310(9) Uani 1 d . . .
H17 H 0.6306 0.5703 1.2344 0.037 Uiso 1 d R . .
O3 O 0.2588(2) 0.62112(11) 1.3275(3) 0.0191(6) Uani 1 d . . .
C18 C 0.4548(3) 0.58891(17) 1.2657(4) 0.0207(8) Uani 1 d . . .
H18 H 0.4175 0.5543 1.2275 0.025 Uiso 1 d R . .
P2 P 0.15232(8) 0.61438(4) 1.20217(8) 0.0143(2) Uani 1 d . . .
S1 S 0.17494(8) 0.65919(4) 1.04655(9) 0.0209(2) Uani 1 d . . .
O4 O 0.0344(2) 0.62729(11) 1.2747(3) 0.0188(6) Uani 1 d . . .
N1 N 0.1335(3) 0.54223(14) 1.1727(3) 0.0158(6) Uani 1 d . . .
H0 H 0.142(4) 0.532(2) 1.098(5) 0.019 Uiso 1 d . . .
C19 C 0.0219(3) 0.68015(16) 1.3467(4) 0.0197(8) Uani 1 d . . .
P1 P 0.10235(8) 0.49053(4) 1.27896(8) 0.0125(2) Uani 1 d . . .
C24 C -0.0380(4) 0.72822(19) 1.2781(5) 0.0297(9) Uani 1 d . . .
H24 H -0.0648 0.7249 1.1859 0.036 Uiso 1 d R . .
C20 C 0.0623(4) 0.6822(2) 1.4822(4) 0.0298(9) Uani 1 d . . .
H20 H 0.1049 0.6502 1.5266 0.036 Uiso 1 d R . .
O1 O 0.1735(2) 0.43343(11) 1.2390(2) 0.0154(5) Uani 1 d . . .
O5 O 0.1287(2) 0.50838(11) 1.4203(3) 0.0178(5) Uani 1 d . . .
O2 O -0.0367(2) 0.47219(11) 1.2277(2) 0.0178(5) Uani 1 d . . .
C23 C -0.0567(4) 0.77837(19) 1.3521(6) 0.0381(11) Uani 1 d . . .
H23 H -0.0954 0.8108 1.3055 0.046 Uiso 1 d R . .
C21 C 0.0417(4) 0.7326(2) 1.5534(5) 0.0359(10) Uani 1 d . . .
H21 H 0.0667 0.7352 1.6461 0.043 Uiso 1 d R . .
C1 C 0.3057(3) 0.43527(15) 1.2501(4) 0.0142(7) Uani 1 d . . .
C7 C -0.0946(3) 0.42618(17) 1.2926(4) 0.0207(8) Uani 1 d . . .
C22 C -0.0176(4) 0.78074(19) 1.4876(5) 0.0370(11) Uani 1 d . . .
H22 H -0.0346 0.8153 1.5331 0.044 Uiso 1 d R . .
C2 C 0.3553(4) 0.43239(16) 1.1317(4) 0.0191(8) Uani 1 d . . .
H2 H 0.3028 0.4290 1.0500 0.023 Uiso 1 d R . .
C6 C 0.3768(3) 0.43883(16) 1.3744(4) 0.0184(8) Uani 1 d . . .
H6 H 0.3405 0.4408 1.4531 0.022 Uiso 1 d R . .
C8 C -0.1282(4) 0.37584(19) 1.2192(5) 0.0329(10) Uani 1 d . . .
H8 H -0.1135 0.3708 1.1305 0.039 Uiso 1 d R . .
C12 C -0.1206(4) 0.4333(2) 1.4216(4) 0.0296(9) Uani 1 d . . .
H12 H -0.0971 0.4690 1.4657 0.036 Uiso 1 d R . .
C3 C 0.4845(3) 0.43303(17) 1.1389(4) 0.0219(8) Uani 1 d . . .
H3 H 0.5201 0.4316 1.0597 0.026 Uiso 1 d R . .
C5 C 0.5058(3) 0.43981(17) 1.3805(4) 0.0220(8) Uani 1 d . . .
H5 H 0.5579 0.4416 1.4627 0.026 Uiso 1 d R . .
C9 C -0.1886(4) 0.3305(2) 1.2765(7) 0.0477(14) Uani 1 d . . .
H9 H -0.2153 0.2952 1.2330 0.057 Uiso 1 d R . .
C11 C -0.1801(4) 0.3869(3) 1.4791(5) 0.0431(14) Uani 1 d . . .
H11 H -0.1944 0.3925 1.5677 0.052 Uiso 1 d R . .
C4 C 0.5590(3) 0.43720(18) 1.2625(4) 0.0221(8) Uani 1 d . . .
H4 H 0.6452 0.4385 1.2660 0.026 Uiso 1 d R . .
C10 C -0.2132(4) 0.3361(3) 1.4061(7) 0.0505(16) Uani 1 d . . .
H10 H -0.2524 0.3071 1.4515 0.061 Uiso 1 d R . .

loop_
_atom_site_aniso_label
_atom_site_aniso_U_11
_atom_site_aniso_U_22
_atom_site_aniso_U_33
_atom_site_aniso_U_23
_atom_site_aniso_U_13
_atom_site_aniso_U_12
C15 0.042(3) 0.034(2) 0.042(3) 0.007(2) -0.007(2) -0.022(2)
C14 0.034(2) 0.021(2) 0.028(2) 0.0007(16) -0.0030(18) -0.0023(17)
C16 0.019(2) 0.048(3) 0.038(2) 0.008(2) 0.0023(18) -0.0142(19)
C13 0.0179(19) 0.0220(18) 0.0162(18) 0.0059(14) 0.0007(15) -0.0026(14)
C17 0.022(2) 0.042(2) 0.029(2) 0.0051(19) 0.0026(18) -0.0031(18)
O3 0.0166(13) 0.0240(14) 0.0164(13) -0.0011(11) 0.0012(10) -0.0007(10)
C18 0.021(2) 0.0232(19) 0.0182(18) 0.0038(15) 0.0031(16) -0.0030(15)
P2 0.0149(4) 0.0155(4) 0.0127(4) 0.0005(4) 0.0027(3) 0.0026(3)
S1 0.0239(5) 0.0208(5) 0.0185(4) 0.0067(4) 0.0048(4) 0.0010(4)
O4 0.0187(13) 0.0181(13) 0.0207(13) -0.0020(10) 0.0069(11) 0.0023(10)
N1 0.0187(15) 0.0212(16) 0.0077(14) -0.0009(12) 0.0030(12) 0.0004(12)
C19 0.0130(17) 0.0212(19) 0.027(2) -0.0028(15) 0.0094(15) 0.0005(14)
P1 0.0123(4) 0.0154(4) 0.0099(4) 0.0012(3) 0.0020(3) 0.0006(4)
C24 0.026(2) 0.029(2) 0.034(2) 0.0003(18) 0.0020(17) 0.0071(17)
C20 0.035(2) 0.030(2) 0.027(2) 0.0006(17) 0.0166(18) 0.0037(18)
O1 0.0087(12) 0.0184(12) 0.0189(13) 0.0011(10) 0.0013(10) -0.0010(9)
O5 0.0170(12) 0.0235(13) 0.0122(13) 0.0019(10) 0.0001(10) 0.0000(11)
O2 0.0108(12) 0.0265(13) 0.0161(12) 0.0021(11) 0.0023(9) -0.0007(10)
C23 0.034(2) 0.017(2) 0.064(3) -0.005(2) 0.012(2) 0.0080(18)
C21 0.043(3) 0.036(2) 0.033(2) -0.013(2) 0.019(2) -0.007(2)
C1 0.0099(16) 0.0136(17) 0.0189(19) 0.0024(13) 0.0016(14) 0.0011(13)
C7 0.0084(15) 0.027(2) 0.026(2) 0.0086(16) 0.0029(15) 0.0029(14)
C22 0.030(2) 0.027(2) 0.057(3) -0.019(2) 0.019(2) -0.0004(19)
C2 0.0189(19) 0.0236(18) 0.0143(17) -0.0030(14) 0.0003(14) 0.0020(15)
C6 0.0143(17) 0.0225(19) 0.0185(18) 0.0023(14) 0.0025(14) 0.0030(15)
C8 0.022(2) 0.032(2) 0.048(3) 0.000(2) 0.0135(19) 0.0053(17)
C12 0.0128(19) 0.053(3) 0.023(2) 0.0053(19) 0.0022(16) 0.0018(18)
C3 0.0197(19) 0.027(2) 0.0195(19) -0.0011(15) 0.0059(15) 0.0019(15)
C5 0.0156(18) 0.028(2) 0.0209(19) 0.0016(15) -0.0023(15) 0.0033(15)
C9 0.024(2) 0.029(2) 0.091(4) 0.004(3) 0.010(3) -0.0010(19)
C11 0.016(2) 0.081(4) 0.033(3) 0.031(3) 0.0067(18) 0.010(2)
C4 0.0124(17) 0.028(2) 0.025(2) 0.0001(16) -0.0010(14) 0.0035(15)
C10 0.018(2) 0.049(3) 0.086(4) 0.036(3) 0.013(3) 0.005(2)

loop_
_atom_type_symbol
_atom_type_description
_atom_type_scat_dispersion_real
_atom_type_scat_dispersion_imag
_atom_type_scat_source
C C 0.0033 0.0016 'International Tables Vol C Tables 4.2.6.8 and 6.1.1.4'
H H 0.0000 0.0000 'International Tables Vol C Tables 4.2.6.8 and 6.1.1.4'
N N 0.0061 0.0033 'International Tables Vol C Tables 4.2.6.8 and 6.1.1.4'
O O 0.0106 0.0060 'International Tables Vol C Tables 4.2.6.8 and 6.1.1.4'
P P 0.1023 0.0942 'International Tables Vol C Tables 4.2.6.8 and 6.1.1.4'
S S 0.1246 0.1234 'International Tables Vol C Tables 4.2.6.8 and 6.1.1.4'

loop_
_geom_angle_atom_site_label_1
_geom_angle_atom_site_label_2
_geom_angle_atom_site_label_3
_geom_angle
_geom_angle_site_symmetry_1
_geom_angle_site_symmetry_3
_geom_angle_publ_flag
C14 C15 C16 120.7(4) . . ?
C13 C14 C15 118.7(4) . . ?
C17 C16 C15 119.6(4) . . ?
C18 C13 C14 122.1(4) . . ?
C18 C13 O3 120.5(3) . . ?
C14 C13 O3 117.0(3) . . ?
C16 C17 C18 120.6(4) . . ?
C13 O3 P2 125.6(2) . . ?
C13 C18 C17 118.3(4) . . ?
O4 P2 O3 99.38(14) . . ?
O4 P2 N1 100.01(15) . . ?
O3 P2 N1 106.97(15) . . ?
O4 P2 S1 119.14(11) . . ?
O3 P2 S1 115.75(11) . . ?
N1 P2 S1 113.48(12) . . ?
C19 O4 P2 122.2(2) . . ?
P1 N1 P2 127.4(2) . . ?
C20 C19 C24 121.8(4) . . ?
C20 C19 O4 119.8(4) . . ?
C24 C19 O4 118.3(4) . . ?
O5 P1 O1 115.73(14) . . ?
O5 P1 O2 115.64(15) . . ?
O1 P1 O2 100.69(13) . . ?
O5 P1 N1 113.93(16) . . ?
O1 P1 N1 104.82(15) . . ?
O2 P1 N1 104.41(15) . . ?
C23 C24 C19 117.5(4) . . ?
C19 C20 C21 119.4(4) . . ?
C1 O1 P1 118.8(2) . . ?
C7 O2 P1 120.5(2) . . ?
C22 C23 C24 121.2(4) . . ?
C20 C21 C22 119.8(5) . . ?
C6 C1 C2 123.3(3) . . ?
C6 C1 O1 120.2(3) . . ?
C2 C1 O1 116.5(3) . . ?
C8 C7 C12 121.9(4) . . ?
C8 C7 O2 117.1(4) . . ?
C12 C7 O2 120.9(4) . . ?
C23 C22 C21 120.2(4) . . ?
C1 C2 C3 118.1(3) . . ?
C1 C6 C5 118.2(3) . . ?
C7 C8 C9 119.3(5) . . ?
C7 C12 C11 118.2(5) . . ?
C4 C3 C2 120.1(4) . . ?
C4 C5 C6 120.0(3) . . ?
C10 C9 C8 119.8(5) . . ?
C10 C11 C12 120.1(5) . . ?
C3 C4 C5 120.3(3) . . ?
C9 C10 C11 120.7(5) . . ?

loop_
_geom_bond_atom_site_label_1
_geom_bond_atom_site_label_2
_geom_bond_distance
_geom_bond_site_symmetry_2
_geom_bond_publ_flag
C15 C14 1.374(7) . ?
C15 C16 1.379(7) . ?
C14 C13 1.375(6) . ?
C16 C17 1.372(7) . ?
C13 C18 1.367(5) . ?
C13 O3 1.403(5) . ?
C17 C18 1.390(5) . ?
O3 P2 1.585(3) . ?
P2 O4 1.584(3) . ?
P2 N1 1.650(3) . ?
P2 S1 1.8978(12) . ?
O4 C19 1.402(4) . ?
N1 P1 1.640(3) . ?
C19 C20 1.364(6) . ?
C19 C24 1.387(6) . ?
P1 O5 1.458(3) . ?
P1 O1 1.574(2) . ?
P1 O2 1.575(2) . ?
C24 C23 1.376(6) . ?
C20 C21 1.371(6) . ?
O1 C1 1.420(4) . ?
O2 C7 1.412(4) . ?
C23 C22 1.363(8) . ?
C21 C22 1.374(7) . ?
C1 C6 1.369(5) . ?
C1 C2 1.371(5) . ?
C7 C8 1.367(6) . ?
C7 C12 1.369(6) . ?
C2 C3 1.391(5) . ?
C6 C5 1.389(5) . ?
C8 C9 1.376(7) . ?
C12 C11 1.391(7) . ?
C3 C4 1.380(6) . ?
C5 C4 1.387(6) . ?
C9 C10 1.367(9) . ?
C11 C10 1.371(9) . ?

loop_
_cod_related_entry_id
_cod_related_entry_database
_cod_related_entry_code
1 ChemSpider 30652869
